data_1563146
loop_
_publ_author_name
'Gorelova, Liudmila A.'
'Pakhomova, Anna S.'
'Krzhizhanovskaya, Maria G.'
'Pankin, Dmitrii V.'
'Krivovichev, Sergey V.'
'Dubrovinsky, Leonid S.'
'Kasatkin, Anatoly V.'

_publ_section_title
;
 Crystal Structure Evolution of Slawsonite SrAl2Si2O8 and Paracelsian
 BaAl2Si2O8 upon Compression and Decompression
;
_journal_issue 23
_journal_name_full 'The Journal of Physical Chemistry C'
_journal_page_first 13014
_journal_page_last 13023
_journal_paper_doi 10.1021/acs.jpcc.1c02949
_journal_volume 125
_journal_year 2021
_chemical_formula_sum 'Al2 O8 Si2 Sr'
_chemical_formula_weight 325.76
_space_group_crystal_system monoclinic
_space_group_IT_number 14
_space_group_name_Hall '-P 2ybc'
_space_group_name_H-M_alt 'P 1 21/c 1'
_audit_creation_method SHELXL-2018/3
_cell_angle_alpha 90
_cell_angle_beta 90.299(14)
_cell_angle_gamma 90
_cell_formula_units_Z 4
_cell_length_a 8.3270(11)
_cell_length_b 9.205(8)
_cell_length_c 8.4719(14)
_cell_measurement_reflns_used 857
_cell_measurement_temperature 293(2)
_cell_measurement_theta_max 19.306
_cell_measurement_theta_min 2.830
_cell_volume 649.4(6)
_computing_structure_refinement 'SHELXL-2018/3 (Sheldrick, 2018)'
_diffrn_ambient_temperature 293(2)
_diffrn_measured_fraction_theta_full 0.340
_diffrn_measured_fraction_theta_max 0.186
_diffrn_measurement_device_type 'esperanto-CrysAlisPro-abstract goniometer imported esperanto images'
_diffrn_radiation_type synchrotron
_diffrn_radiation_wavelength 0.41106
_diffrn_reflns_av_R_equivalents 0.0849
_diffrn_reflns_av_unetI/netI 0.1317
_diffrn_reflns_Laue_measured_fraction_full 0.340
_diffrn_reflns_Laue_measured_fraction_max 0.186
_diffrn_reflns_limit_h_max 12
_diffrn_reflns_limit_h_min -12
_diffrn_reflns_limit_k_max 6
_diffrn_reflns_limit_k_min -4
_diffrn_reflns_limit_l_max 11
_diffrn_reflns_limit_l_min -11
_diffrn_reflns_number 857
_diffrn_reflns_point_group_measured_fraction_full 0.340
_diffrn_reflns_point_group_measured_fraction_max 0.186
_diffrn_reflns_theta_full 14.279
_diffrn_reflns_theta_max 19.306
_diffrn_reflns_theta_min 2.830
_exptl_absorpt_coefficient_mu 2.094
_exptl_crystal_colour colorless
_exptl_crystal_density_diffrn 3.332
_exptl_crystal_density_meas ?
_exptl_crystal_density_method none
_exptl_crystal_description isosymmetric
_exptl_crystal_F_000 624
_exptl_crystal_size_max 0.010
_exptl_crystal_size_mid 0.010
_exptl_crystal_size_min 0.005
_refine_diff_density_max 0.995
_refine_diff_density_min -1.117
_refine_diff_density_rms 0.203
_refine_ls_extinction_method none
_refine_ls_goodness_of_fit_ref 1.052
_refine_ls_hydrogen_treatment undef
_refine_ls_matrix_type full
_refine_ls_number_parameters 78
_refine_ls_number_reflns 526
_refine_ls_number_restraints 0
_refine_ls_restrained_S_all 1.052
_refine_ls_R_factor_all 0.1248
_refine_ls_R_factor_gt 0.0830
_refine_ls_shift/su_max 0.000
_refine_ls_shift/su_mean 0.000
_refine_ls_structure_factor_coef Fsqd
_refine_ls_weighting_details 'w=1/[\s^2^(Fo^2^)+(0.1172P)^2^] where P=(Fo^2^+2Fc^2^)/3'
_refine_ls_weighting_scheme calc
_refine_ls_wR_factor_gt 0.1989
_refine_ls_wR_factor_ref 0.2502
_reflns_Friedel_coverage 0.000
_reflns_number_gt 291
_reflns_number_total 526
_reflns_threshold_expression 'I > 2\s(I)'
_cod_data_source_file slav_p04.cif
_cod_data_source_block shelx
_cod_depositor_comments
;
The following automatic conversions were performed:

data item '_exptl_crystal_density_meas' value 'none' was changed to
'?' -- the value is perceived as not measured.

Automatic conversion script
Id: cif_fix_values 7556 2019-12-06 15:28:31Z antanas 

 Adding full bibliography for 1563145--1563156.cif.
;
_cod_original_sg_symbol_H-M 'P 21/c'
_cod_database_code 1563146
_shelx_shelxl_version_number 2018/3
_shelx_space_group_comment
;
The symmetry employed for this shelxl refinement is uniquely defined
by the following loop, which should always be used as a source of
symmetry information in preference to the above space-group names.
They are only intended as comments.
;

loop_
_space_group_symop_operation_xyz
'x, y, z'
'-x, y+1/2, -z+1/2'
'-x, -y, -z'
'x, -y-1/2, z-1/2'

loop_
_atom_site_label
_atom_site_type_symbol
_atom_site_fract_x
_atom_site_fract_y
_atom_site_fract_z
_atom_site_U_iso_or_equiv
_atom_site_adp_type
_atom_site_occupancy
_atom_site_site_symmetry_order
_atom_site_calc_flag
_atom_site_refinement_flags_posn
_atom_site_refinement_flags_adp
_atom_site_refinement_flags_occupancy
_atom_site_disorder_assembly
_atom_site_disorder_group
Sr1 Sr 0.74972(18) 0.4071(5) 0.6298(2) 0.0283(18) Uani 1 1 d . . . . .
Si1 Si 0.5633(6) 0.4240(14) 0.2503(7) 0.029(5) Uani 1 1 d . . . . .
Si2 Si 1.0609(5) 0.3015(15) 0.9489(7) 0.029(5) Uani 1 1 d . . . . .
Al1 Al 1.0712(7) 0.5701(14) 0.7572(8) 0.027(5) Uani 1 1 d . . . . .
Al2 Al 0.4244(6) 0.2012(17) 0.4523(9) 0.029(6) Uani 1 1 d . . . . .
O1 O 0.7406(16) 0.413(3) 0.3359(19) 0.029(4) Uiso 1 1 d . . . . .
O2 O 1.0028(17) 0.393(4) 0.801(2) 0.033(4) Uiso 1 1 d . . . . .
O3 O 1.0625(17) 0.134(3) 0.8937(19) 0.029(4) Uiso 1 1 d . . . . .
O4 O 0.4341(17) 0.380(4) 0.3829(19) 0.028(4) Uiso 1 1 d . . . . .
O5 O 0.5700(15) 0.315(4) 0.1055(18) 0.030(4) Uiso 1 1 d . . . . .
O6 O 1.2330(15) 0.341(3) 1.0183(17) 0.026(3) Uiso 1 1 d . . . . .
O7 O 0.9178(15) 0.321(3) 1.0857(19) 0.028(4) Uiso 1 1 d . . . . .
O8 O 0.5021(15) 0.578(3) 0.2010(16) 0.021(3) Uiso 1 1 d . . . . .

loop_
_atom_site_aniso_label
_atom_site_aniso_U_11
_atom_site_aniso_U_22
_atom_site_aniso_U_33
_atom_site_aniso_U_23
_atom_site_aniso_U_13
_atom_site_aniso_U_12
Sr1 0.0160(10) 0.028(6) 0.0407(15) -0.0017(10) -0.0048(8) 0.0006(9)
Si1 0.010(2) 0.043(17) 0.032(4) 0.002(4) -0.005(2) -0.002(3)
Si2 0.014(2) 0.040(17) 0.033(4) 0.010(4) -0.004(2) 0.000(3)
Al1 0.014(3) 0.03(2) 0.038(5) -0.008(4) -0.007(3) -0.005(3)
Al2 0.016(3) 0.03(2) 0.045(5) -0.005(5) -0.006(3) 0.002(4)

loop_
_atom_type_symbol
_atom_type_description
_atom_type_scat_dispersion_real
_atom_type_scat_dispersion_imag
_atom_type_scat_source
O O 0.0017 0.0018 'International Tables Vol C Tables 4.2.6.8 and 6.1.1.4'
Al Al 0.0192 0.0163 'International Tables Vol C Tables 4.2.6.8 and 6.1.1.4'
Si Si 0.0265 0.0226 'International Tables Vol C Tables 4.2.6.8 and 6.1.1.4'
Sr Sr 0.2429 1.2951 'International Tables Vol C Tables 4.2.6.8 and 6.1.1.4'

loop_
_geom_angle_atom_site_label_1
_geom_angle_atom_site_label_2
_geom_angle_atom_site_label_3
_geom_angle
_geom_angle_site_symmetry_1
_geom_angle_site_symmetry_3
_geom_angle_publ_flag
O1 Sr1 O4 85.6(7) . 3_666 ?
O1 Sr1 O5 85.5(7) . 4_566 ?
O4 Sr1 O5 105.6(8) 3_666 4_566 ?
O1 Sr1 O7 83.5(7) . 4_565 ?
O4 Sr1 O7 168.4(5) 3_666 4_565 ?
O5 Sr1 O7 69.5(7) 4_566 4_565 ?
O1 Sr1 O8 122.7(4) . 3_666 ?
O4 Sr1 O8 58.4(7) 3_666 3_666 ?
O5 Sr1 O8 66.6(7) 4_566 3_666 ?
O7 Sr1 O8 125.4(8) 4_565 3_666 ?
O1 Sr1 O2 126.1(5) . . ?
O4 Sr1 O2 124.7(9) 3_666 . ?
O5 Sr1 O2 119.3(9) 4_566 . ?
O7 Sr1 O2 65.8(8) 4_565 . ?
O8 Sr1 O2 111.2(5) 3_666 . ?
O1 Sr1 O3 85.5(7) . 2_756 ?
O4 Sr1 O3 74.7(7) 3_666 2_756 ?
O5 Sr1 O3 171.0(5) 4_566 2_756 ?
O7 Sr1 O3 108.4(7) 4_565 2_756 ?
O8 Sr1 O3 119.6(8) 3_666 2_756 ?
O2 Sr1 O3 65.9(8) . 2_756 ?
O1 Sr1 Si1 106.6(5) . 3_666 ?
O4 Sr1 Si1 29.6(5) 3_666 3_666 ?
O5 Sr1 Si1 86.3(5) 4_566 3_666 ?
O7 Sr1 Si1 153.3(6) 4_565 3_666 ?
O8 Sr1 Si1 28.8(6) 3_666 3_666 ?
O2 Sr1 Si1 121.0(5) . 3_666 ?
O3 Sr1 Si1 97.2(5) 2_756 3_666 ?
O1 Sr1 Al1 110.0(5) . . ?
O4 Sr1 Al1 98.9(5) 3_666 . ?
O5 Sr1 Al1 151.9(5) 4_566 . ?
O7 Sr1 Al1 88.6(5) 4_565 . ?
O8 Sr1 Al1 117.9(5) 3_666 . ?
O2 Sr1 Al1 32.8(7) . . ?
O3 Sr1 Al1 33.4(4) 2_756 . ?
Si1 Sr1 Al1 109.9(3) 3_666 . ?
O1 Sr1 Si1 24.1(3) . . ?
O4 Sr1 Si1 70.3(4) 3_666 . ?
O5 Sr1 Si1 73.1(4) 4_566 . ?
O7 Sr1 Si1 98.1(4) 4_565 . ?
O8 Sr1 Si1 98.6(3) 3_666 . ?
O2 Sr1 Si1 150.2(4) . . ?
O3 Sr1 Si1 98.9(4) 2_756 . ?
Si1 Sr1 Si1 85.04(19) 3_666 . ?
Al1 Sr1 Si1 129.3(2) . . ?
O1 Sr1 Al1 107.3(7) . 2_746 ?
O4 Sr1 Al1 162.1(5) 3_666 2_746 ?
O5 Sr1 Al1 64.4(5) 4_566 2_746 ?
O7 Sr1 Al1 25.3(4) 4_565 2_746 ?
O8 Sr1 Al1 103.8(6) 3_666 2_746 ?
O2 Sr1 Al1 57.4(8) . 2_746 ?
O3 Sr1 Al1 117.7(5) 2_756 2_746 ?
Si1 Sr1 Al1 132.5(2) 3_666 2_746 ?
Al1 Sr1 Al1 88.28(12) . 2_746 ?
Si1 Sr1 Al1 117.3(2) . 2_746 ?
O1 Sr1 Si1 107.1(7) . 4_566 ?
O4 Sr1 Si1 114.6(5) 3_666 4_566 ?
O5 Sr1 Si1 23.1(4) 4_566 4_566 ?
O7 Sr1 Si1 65.2(5) 4_565 4_566 ?
O8 Sr1 Si1 61.6(7) 3_666 4_566 ?
O2 Sr1 Si1 98.8(7) . 4_566 ?
O3 Sr1 Si1 164.4(4) 2_756 4_566 ?
Si1 Sr1 Si1 88.16(12) 3_666 4_566 ?
Al1 Sr1 Si1 131.1(2) . 4_566 ?
Si1 Sr1 Si1 96.15(19) . 4_566 ?
Al1 Sr1 Si1 50.47(18) 2_746 4_566 ?
O8 Si1 O5 112.3(11) . . ?
O8 Si1 O4 101.5(13) . . ?
O5 Si1 O4 113.8(13) . . ?
O8 Si1 O1 117.6(13) . . ?
O5 Si1 O1 105.5(10) . . ?
O4 Si1 O1 106.2(9) . . ?
O8 Si1 Al2 131.7(6) . . ?
O5 Si1 Al2 91.4(11) . . ?
O4 Si1 Al2 31.1(11) . . ?
O1 Si1 Al2 93.2(10) . . ?
O8 Si1 Sr1 51.7(5) . 3_666 ?
O5 Si1 Sr1 125.7(5) . 3_666 ?
O4 Si1 Sr1 49.9(10) . 3_666 ?
O1 Si1 Sr1 128.3(8) . 3_666 ?
Al2 Si1 Sr1 80.2(3) . 3_666 ?
O8 Si1 Sr1 114.8(8) . . ?
O5 Si1 Sr1 130.8(9) . . ?
O4 Si1 Sr1 69.5(5) . . ?
O1 Si1 Sr1 38.2(6) . . ?
Al2 Si1 Sr1 67.2(2) . . ?
Sr1 Si1 Sr1 94.96(19) 3_666 . ?
O8 Si1 Sr1 147.1(6) . 4_565 ?
O5 Si1 Sr1 38.9(8) . 4_565 ?
O4 Si1 Sr1 105.9(12) . 4_565 ?
O1 Si1 Sr1 71.6(10) . 4_565 ?
Al2 Si1 Sr1 75.0(3) . 4_565 ?
Sr1 Si1 Sr1 149.3(3) 3_666 4_565 ?
Sr1 Si1 Sr1 91.9(2) . 4_565 ?
O2 Si2 O6 116.3(13) . . ?
O2 Si2 O3 106.4(12) . . ?
O6 Si2 O3 108.5(13) . . ?
O2 Si2 O7 106.0(12) . . ?
O6 Si2 O7 111.3(9) . . ?
O3 Si2 O7 107.9(14) . . ?
O2 Si2 Sr1 113.9(7) . 4_566 ?
O6 Si2 Sr1 128.2(8) . 4_566 ?
O3 Si2 Sr1 67.5(6) . 4_566 ?
O7 Si2 Sr1 40.6(11) . 4_566 ?
O7 Al1 O1 105.0(10) 3_767 3_766 ?
O7 Al1 O2 113.9(12) 3_767 . ?
O1 Al1 O2 117.5(14) 3_766 . ?
O7 Al1 O3 113.8(12) 3_767 2_756 ?
O1 Al1 O3 101.7(9) 3_766 2_756 ?
O2 Al1 O3 104.6(10) . 2_756 ?
O7 Al1 Sr1 125.8(6) 3_767 . ?
O1 Al1 Sr1 128.6(8) 3_766 . ?
O2 Al1 Sr1 51.5(5) . . ?
O3 Al1 Sr1 53.5(8) 2_756 . ?
O7 Al1 Sr1 40.7(8) 3_767 2_756 ?
O1 Al1 Sr1 70.9(10) 3_766 2_756 ?
O2 Al1 Sr1 151.6(6) . 2_756 ?
O3 Al1 Sr1 99.5(10) 2_756 2_756 ?
Sr1 Al1 Sr1 146.4(3) . 2_756 ?
O7 Al1 Sr1 131.8(9) 3_767 3_766 ?
O1 Al1 Sr1 38.6(5) 3_766 3_766 ?
O2 Al1 Sr1 112.3(8) . 3_766 ?
O3 Al1 Sr1 65.9(6) 2_756 3_766 ?
Sr1 Al1 Sr1 93.94(18) . 3_766 ?
Sr1 Al1 Sr1 91.1(2) 2_756 3_766 ?
O6 Al2 O4 111.3(13) 4_465 . ?
O6 Al2 O5 111.7(9) 4_465 4_566 ?
O4 Al2 O5 107.0(15) . 4_566 ?
O6 Al2 O8 113.6(13) 4_465 2_645 ?
O4 Al2 O8 109.0(9) . 2_645 ?
O5 Al2 O8 103.7(11) 4_566 2_645 ?
O6 Al2 Si1 135.6(11) 4_465 . ?
O4 Al2 Si1 28.5(7) . . ?
O5 Al2 Si1 102.5(10) 4_566 . ?
O8 Al2 Si1 83.3(8) 2_645 . ?
O6 Al2 Sr1 132.0(8) 4_465 . ?
O4 Al2 Sr1 67.2(6) . . ?
O5 Al2 Sr1 40.2(11) 4_566 . ?
O8 Al2 Sr1 111.5(5) 2_645 . ?
Si1 Al2 Sr1 65.0(3) . . ?
Si1 O1 Al1 126.5(11) . 3_766 ?
Si1 O1 Sr1 117.7(8) . . ?
Al1 O1 Sr1 115.2(6) 3_766 . ?
Si2 O2 Al1 124.0(12) . . ?
Si2 O2 Sr1 136.4(13) . . ?
Al1 O2 Sr1 95.7(10) . . ?
Si2 O3 Al1 120.9(14) . 2_746 ?
Si2 O3 Sr1 142.3(8) . 2_746 ?
Al1 O3 Sr1 93.1(11) 2_746 2_746 ?
Si1 O4 Al2 120.4(16) . . ?
Si1 O4 Sr1 100.5(14) . 3_666 ?
Al2 O4 Sr1 136.5(9) . 3_666 ?
Si1 O5 Al2 126.3(15) . 4_565 ?
Si1 O5 Sr1 118.0(8) . 4_565 ?
Al2 O5 Sr1 113.0(16) 4_565 4_565 ?
Si2 O6 Al2 131.2(14) . 4_666 ?
Al1 O7 Si2 125.3(13) 3_767 . ?
Al1 O7 Sr1 114.0(9) 3_767 4_566 ?
Si2 O7 Sr1 114.1(15) . 4_566 ?
Si1 O8 Al2 129.9(10) . 2_655 ?
Si1 O8 Sr1 99.5(9) . 3_666 ?
Al2 O8 Sr1 130.2(12) 2_655 3_666 ?

loop_
_geom_bond_atom_site_label_1
_geom_bond_atom_site_label_2
_geom_bond_distance
_geom_bond_site_symmetry_2
_geom_bond_publ_flag
Sr1 O1 2.491(16) . ?
Sr1 O4 2.49(3) 3_666 ?
Sr1 O5 2.54(3) 4_566 ?
Sr1 O7 2.55(3) 4_565 ?
Sr1 O8 2.550(14) 3_666 ?
Sr1 O2 2.555(15) . ?
Sr1 O3 2.61(3) 2_756 ?
Sr1 Si1 3.204(9) 3_666 ?
Sr1 Al1 3.248(8) . ?
Sr1 Si1 3.566(6) . ?
Sr1 Al1 3.571(12) 2_746 ?
Sr1 Si1 3.572(13) 4_566 ?
Si1 O8 1.56(3) . ?
Si1 O5 1.59(3) . ?
Si1 O4 1.612(19) . ?
Si1 O1 1.644(14) . ?
Si1 Al2 2.914(16) . ?
Si2 O2 1.58(2) . ?
Si2 O6 1.588(15) . ?
Si2 O3 1.61(3) . ?
Si2 O7 1.676(17) . ?
Al1 O7 1.67(2) 3_767 ?
Al1 O1 1.765(17) 3_766 ?
Al1 O2 1.77(3) . ?
Al1 O3 1.789(18) 2_756 ?
Al2 O6 1.735(17) 4_465 ?
Al2 O4 1.75(3) . ?
Al2 O5 1.777(15) 4_566 ?
Al2 O8 1.83(2) 2_645 ?
